data_7064413
loop_
_publ_author_name
'\/Lyczko, Krzysztof'
'Lyczko, Monika'
'Bednarek, El\.zbieta'
'Khalaj, Mehdi'
'W\;egrzy\'nska, Karolina'
'Baraniak, Anna'
'Persson, Ingmar'

_publ_section_title
;
 Synthesis, structural and spectroscopic characterization of zinc(II)
 iodide complex with 2-[(4-iodophenyl)iminomethyl]pyridine in the solid
 state and solution &#x2020;
;
_journal_name_full 'New Journal of Chemistry'
_journal_paper_doi 10.1039/D6NJ01605G
_journal_year 2026
_chemical_formula_moiety 'C12 H9 I3 N2 Zn'
_chemical_formula_sum 'C12 H9 I3 N2 Zn'
_chemical_formula_weight 627.28
_space_group_crystal_system monoclinic
_space_group_IT_number 14
_space_group_name_Hall '-P 2ybc'
_space_group_name_H-M_alt 'P 1 21/c 1'
_atom_sites_solution_hydrogens geom
_atom_sites_solution_primary direct
_audit_creation_date 2026-03-30
_audit_creation_method
;
Olex2 1.5
(compiled 2025.07.13 svn.rb7424aed for OlexSys, GUI svn.r7314)
;
_audit_update_record
;
2026-04-29 deposited with the CCDC.	2026-05-19 downloaded from the CCDC.
;
_cell_angle_alpha 90
_cell_angle_beta 113.799(2)
_cell_angle_gamma 90
_cell_formula_units_Z 4
_cell_length_a 15.4748(3)
_cell_length_b 7.92606(11)
_cell_length_c 14.2411(3)
_cell_measurement_reflns_used 12654
_cell_measurement_temperature 100.0(1)
_cell_measurement_theta_max 71.0940
_cell_measurement_theta_min 3.0960
_cell_volume 1598.20(6)
_computing_cell_refinement 'CrysAlisPro (Rigaku OD, 2022)'
_computing_data_collection 'CrysAlisPro (Rigaku OD, 2022)'
_computing_data_reduction 'CrysAlisPro (Rigaku OD, 2022)'
_computing_molecular_graphics 'Olex2 1.5 (Dolomanov et al., 2009)'
_computing_publication_material 'Olex2 1.5 (Dolomanov et al., 2009)'
_computing_structure_refinement 'SHELXL 2017/1 (Sheldrick, 2015)'
_computing_structure_solution 'SHELXS  (Sheldrick, 2008)'
_diffrn_ambient_temperature 100.0(1)
_diffrn_detector_area_resol_mean 16.0131
_diffrn_measured_fraction_theta_full 1.000
_diffrn_measured_fraction_theta_max 0.994
_diffrn_measurement_device_type 'SuperNova, Dual, Cu at home/near, Eos'
_diffrn_measurement_method '\w scans'
_diffrn_radiation_type CuK\a
_diffrn_radiation_wavelength 1.54184
_diffrn_reflns_av_R_equivalents 0.0509
_diffrn_reflns_av_unetI/netI 0.0236
_diffrn_reflns_Laue_measured_fraction_full 1.000
_diffrn_reflns_Laue_measured_fraction_max 0.994
_diffrn_reflns_limit_h_max 18
_diffrn_reflns_limit_h_min -18
_diffrn_reflns_limit_k_max 9
_diffrn_reflns_limit_k_min -9
_diffrn_reflns_limit_l_max 17
_diffrn_reflns_limit_l_min -15
_diffrn_reflns_number 22487
_diffrn_reflns_point_group_measured_fraction_full 1.000
_diffrn_reflns_point_group_measured_fraction_max 0.994
_diffrn_reflns_theta_full 67.684
_diffrn_reflns_theta_max 70.891
_diffrn_reflns_theta_min 3.121
_diffrn_source 'micro-focus sealed X-ray tube'
_exptl_absorpt_coefficient_mu 47.509
_exptl_absorpt_correction_T_max 1.00000
_exptl_absorpt_correction_T_min 0.10422
_exptl_absorpt_correction_type multi-scan
_exptl_absorpt_process_details 'CrysAlisPro (Rigaku OD, 2022)'
_exptl_crystal_colour yellow
_exptl_crystal_colour_primary yellow
_exptl_crystal_density_diffrn 2.607
_exptl_crystal_description plate
_exptl_crystal_F_000 1136
_exptl_crystal_size_max 0.16
_exptl_crystal_size_mid 0.1
_exptl_crystal_size_min 0.03
_refine_diff_density_max 1.628
_refine_diff_density_min -1.294
_refine_diff_density_rms 0.205
_refine_ls_extinction_method none
_refine_ls_goodness_of_fit_ref 1.046
_refine_ls_hydrogen_treatment constr
_refine_ls_matrix_type full
_refine_ls_number_parameters 163
_refine_ls_number_reflns 3060
_refine_ls_number_restraints 0
_refine_ls_restrained_S_all 1.046
_refine_ls_R_factor_all 0.0340
_refine_ls_R_factor_gt 0.0322
_refine_ls_shift/su_max 0.001
_refine_ls_shift/su_mean 0.000
_refine_ls_structure_factor_coef Fsqd
_refine_ls_weighting_details 'w=1/[\s^2^(Fo^2^)+(0.0611P)^2^+2.4292P] where P=(Fo^2^+2Fc^2^)/3'
_refine_ls_weighting_scheme calc
_refine_ls_wR_factor_gt 0.0861
_refine_ls_wR_factor_ref 0.0882
_reflns_Friedel_coverage 0.000
_reflns_number_gt 2880
_reflns_number_total 3060
_reflns_threshold_expression 'I > 2\s(I)'
_cod_data_source_file d6nj01605g2.cif
_cod_data_source_block '[zni2(pycnphi)]'
_cod_original_cell_volume 1598.19(5)
_cod_database_code 7064413
_shelx_shelxl_version_number 2017/1
_shelx_space_group_comment
;
The symmetry employed for this shelxl refinement is uniquely defined
by the following loop, which should always be used as a source of
symmetry information in preference to the above space-group names.
They are only intended as comments.
;
_olex2_refinement_description
;
1. Fixed Uiso
 At 1.2 times of:
  All C(H) groups
2.a Aromatic/amide H refined with riding coordinates:
 C1(H1), C2(H2), C3(H3), C4(H4), C6(H6), C8(H8), C9(H9), C11(H11), C12(H12)
;
_olex2_submission_special_instructions 'No special instructions were received'

loop_
_space_group_symop_operation_xyz
'x, y, z'
'-x, y+1/2, -z+1/2'
'-x, -y, -z'
'x, -y-1/2, z-1/2'

loop_
_atom_site_label
_atom_site_type_symbol
_atom_site_fract_x
_atom_site_fract_y
_atom_site_fract_z
_atom_site_U_iso_or_equiv
_atom_site_adp_type
_atom_site_occupancy
_atom_site_site_symmetry_order
_atom_site_calc_flag
_atom_site_refinement_flags_posn
_atom_site_refinement_flags_adp
_atom_site_refinement_flags_occupancy
_atom_site_disorder_assembly
_atom_site_disorder_group
I1 I 0.66394(2) -0.26189(4) 0.23825(2) 0.02079(11) Uani 1 1 d . . . . .
I2 I 0.92058(2) -0.22811(4) 0.50256(2) 0.02174(12) Uani 1 1 d . . . . .
I3 I 0.52431(2) 0.27372(4) 0.65226(2) 0.02096(11) Uani 1 1 d . . . . .
Zn1 Zn 0.79647(4) -0.07052(8) 0.35179(4) 0.01766(15) Uani 1 1 d . . . . .
N1 N 0.8492(2) 0.0734(5) 0.2669(3) 0.0173(8) Uani 1 1 d . . . . .
N2 N 0.7577(2) 0.1671(5) 0.3829(3) 0.0168(8) Uani 1 1 d . . . . .
C1 C 0.8934(3) 0.0247(6) 0.2082(3) 0.0199(9) Uani 1 1 d . . . . .
H1 H 0.904446 -0.092242 0.203420 0.024 Uiso 1 1 calc R U . . .
C2 C 0.9240(3) 0.1384(7) 0.1538(4) 0.0224(10) Uani 1 1 d . . . . .
H2 H 0.956263 0.100076 0.113474 0.027 Uiso 1 1 calc R U . . .
C3 C 0.9068(3) 0.3067(7) 0.1595(4) 0.0227(10) Uani 1 1 d . . . . .
H3 H 0.927032 0.386631 0.122864 0.027 Uiso 1 1 calc R U . . .
C4 C 0.8599(3) 0.3598(6) 0.2187(4) 0.0211(9) Uani 1 1 d . . . . .
H4 H 0.846410 0.475930 0.222510 0.025 Uiso 1 1 calc R U . . .
C5 C 0.8329(3) 0.2397(6) 0.2725(4) 0.0185(10) Uani 1 1 d . . . . .
C6 C 0.7824(3) 0.2856(6) 0.3370(4) 0.0190(9) Uani 1 1 d . . . . .
H6 H 0.768445 0.400140 0.344670 0.023 Uiso 1 1 calc R U . . .
C7 C 0.7062(3) 0.2033(6) 0.4440(3) 0.0173(9) Uani 1 1 d . . . . .
C8 C 0.6926(3) 0.3643(7) 0.4744(4) 0.0238(10) Uani 1 1 d . . . . .
H8 H 0.718170 0.459586 0.454236 0.029 Uiso 1 1 calc R U . . .
C9 C 0.6413(3) 0.3854(6) 0.5344(4) 0.0224(10) Uani 1 1 d . . . . .
H9 H 0.632636 0.495012 0.556082 0.027 Uiso 1 1 calc R U . . .
C10 C 0.6028(3) 0.2455(6) 0.5625(4) 0.0192(10) Uani 1 1 d . . . . .
C11 C 0.6156(3) 0.0852(6) 0.5318(4) 0.0211(10) Uani 1 1 d . . . . .
H11 H 0.589100 -0.009759 0.551166 0.025 Uiso 1 1 calc R U . . .
C12 C 0.6673(3) 0.0635(6) 0.4727(3) 0.0183(9) Uani 1 1 d . . . . .
H12 H 0.676369 -0.046417 0.451638 0.022 Uiso 1 1 calc R U . . .

loop_
_atom_site_aniso_label
_atom_site_aniso_U_11
_atom_site_aniso_U_22
_atom_site_aniso_U_33
_atom_site_aniso_U_23
_atom_site_aniso_U_13
_atom_site_aniso_U_12
I1 0.02163(18) 0.01504(18) 0.0245(2) -0.00217(10) 0.00807(14) -0.00219(9)
I2 0.02056(18) 0.01968(19) 0.02405(19) 0.00584(11) 0.00806(13) 0.00540(10)
I3 0.01518(17) 0.0252(2) 0.02211(19) -0.00382(11) 0.00710(13) -0.00021(10)
Zn1 0.0182(3) 0.0126(3) 0.0230(3) 0.0016(2) 0.0092(2) 0.0016(2)
N1 0.0138(16) 0.016(2) 0.0196(18) 0.0024(14) 0.0044(13) 0.0010(13)
N2 0.0125(16) 0.0129(19) 0.0206(18) -0.0011(15) 0.0022(13) 0.0022(13)
C1 0.019(2) 0.015(2) 0.026(2) -0.0002(18) 0.0098(17) 0.0023(16)
C2 0.019(2) 0.024(3) 0.022(2) 0.001(2) 0.0073(17) 0.0005(18)
C3 0.017(2) 0.023(3) 0.024(2) 0.001(2) 0.0044(18) -0.0045(18)
C4 0.018(2) 0.015(2) 0.027(2) -0.0015(19) 0.0063(17) 0.0009(16)
C5 0.010(2) 0.020(3) 0.021(2) 0.0002(17) 0.0015(19) -0.0003(14)
C6 0.0112(19) 0.020(2) 0.022(2) 0.0014(19) 0.0025(17) 0.0013(16)
C7 0.0112(19) 0.020(2) 0.017(2) -0.0011(18) 0.0014(16) 0.0004(16)
C8 0.026(2) 0.020(3) 0.026(2) -0.0008(19) 0.0110(19) -0.0019(18)
C9 0.023(2) 0.017(2) 0.025(2) -0.0034(19) 0.0069(17) 0.0009(18)
C10 0.012(2) 0.022(3) 0.025(3) -0.0015(17) 0.0080(19) 0.0019(15)
C11 0.0139(19) 0.021(2) 0.026(2) 0.0003(19) 0.0055(17) -0.0014(16)
C12 0.0167(19) 0.014(2) 0.023(2) -0.0035(18) 0.0064(16) 0.0005(15)

loop_
_atom_type_symbol
_atom_type_description
_atom_type_scat_dispersion_real
_atom_type_scat_dispersion_imag
_atom_type_scat_source
C C 0.0181 0.0091 'International Tables Vol C Tables 4.2.6.8 and 6.1.1.4'
H H 0.0000 0.0000 'International Tables Vol C Tables 4.2.6.8 and 6.1.1.4'
I I -0.3257 6.8362 'International Tables Vol C Tables 4.2.6.8 and 6.1.1.4'
N N 0.0311 0.0180 'International Tables Vol C Tables 4.2.6.8 and 6.1.1.4'
Zn Zn -1.5491 0.6778 'International Tables Vol C Tables 4.2.6.8 and 6.1.1.4'

loop_
_geom_angle_atom_site_label_1
_geom_angle_atom_site_label_2
_geom_angle_atom_site_label_3
_geom_angle
_geom_angle_site_symmetry_1
_geom_angle_site_symmetry_3
_geom_angle_publ_flag
I1 Zn1 I2 112.53(2) . . ?
N1 Zn1 I1 111.54(10) . . ?
N1 Zn1 I2 115.05(10) . . ?
N1 Zn1 N2 80.78(15) . . ?
N2 Zn1 I1 116.65(10) . . ?
N2 Zn1 I2 116.61(10) . . ?
C1 N1 Zn1 129.4(3) . . ?
C1 N1 C5 118.4(4) . . ?
C5 N1 Zn1 112.3(3) . . ?
C6 N2 Zn1 112.5(3) . . ?
C6 N2 C7 121.1(4) . . ?
C7 N2 Zn1 126.4(3) . . ?
N1 C1 H1 118.7 . . ?
N1 C1 C2 122.6(4) . . ?
C2 C1 H1 118.7 . . ?
C1 C2 H2 120.6 . . ?
C3 C2 C1 118.7(5) . . ?
C3 C2 H2 120.6 . . ?
C2 C3 H3 120.2 . . ?
C2 C3 C4 119.7(5) . . ?
C4 C3 H3 120.2 . . ?
C3 C4 H4 120.7 . . ?
C3 C4 C5 118.5(5) . . ?
C5 C4 H4 120.7 . . ?
N1 C5 C4 122.1(5) . . ?
N1 C5 C6 115.9(4) . . ?
C4 C5 C6 122.0(4) . . ?
N2 C6 C5 118.6(4) . . ?
N2 C6 H6 120.7 . . ?
C5 C6 H6 120.7 . . ?
C8 C7 N2 124.6(5) . . ?
C8 C7 C12 119.9(5) . . ?
C12 C7 N2 115.5(4) . . ?
C7 C8 H8 120.1 . . ?
C9 C8 C7 119.9(5) . . ?
C9 C8 H8 120.1 . . ?
C8 C9 H9 120.1 . . ?
C8 C9 C10 119.9(5) . . ?
C10 C9 H9 120.1 . . ?
C9 C10 I3 120.7(3) . . ?
C11 C10 I3 118.8(4) . . ?
C11 C10 C9 120.5(5) . . ?
C10 C11 H11 120.1 . . ?
C10 C11 C12 119.8(5) . . ?
C12 C11 H11 120.1 . . ?
C7 C12 H12 120.0 . . ?
C11 C12 C7 120.1(4) . . ?
C11 C12 H12 120.0 . . ?

loop_
_geom_bond_atom_site_label_1
_geom_bond_atom_site_label_2
_geom_bond_distance
_geom_bond_site_symmetry_2
_geom_bond_publ_flag
I1 Zn1 2.5387(6) . ?
I2 Zn1 2.5555(6) . ?
I3 C10 2.100(5) . ?
Zn1 N1 2.055(4) . ?
Zn1 N2 2.078(4) . ?
N1 C1 1.333(6) . ?
N1 C5 1.351(6) . ?
N2 C6 1.287(6) . ?
N2 C7 1.427(6) . ?
C1 H1 0.9500 . ?
C1 C2 1.391(7) . ?
C2 H2 0.9500 . ?
C2 C3 1.369(8) . ?
C3 H3 0.9500 . ?
C3 C4 1.382(7) . ?
C4 H4 0.9500 . ?
C4 C5 1.388(7) . ?
C5 C6 1.471(7) . ?
C6 H6 0.9500 . ?
C7 C8 1.390(7) . ?
C7 C12 1.398(6) . ?
C8 H8 0.9500 . ?
C8 C9 1.390(7) . ?
C9 H9 0.9500 . ?
C9 C10 1.392(7) . ?
C10 C11 1.384(7) . ?
C11 H11 0.9500 . ?
C11 C12 1.386(7) . ?
C12 H12 0.9500 . ?

loop_
_geom_torsion_atom_site_label_1
_geom_torsion_atom_site_label_2
_geom_torsion_atom_site_label_3
_geom_torsion_atom_site_label_4
_geom_torsion
_geom_torsion_site_symmetry_1
_geom_torsion_site_symmetry_2
_geom_torsion_site_symmetry_3
_geom_torsion_site_symmetry_4
_geom_torsion_publ_flag
I3 C10 C11 C12 -179.9(3) . . . . ?
Zn1 N1 C1 C2 179.1(3) . . . . ?
Zn1 N1 C5 C4 -178.0(3) . . . . ?
Zn1 N1 C5 C6 0.3(5) . . . . ?
Zn1 N2 C6 C5 -0.4(5) . . . . ?
Zn1 N2 C7 C8 170.9(3) . . . . ?
Zn1 N2 C7 C12 -9.8(5) . . . . ?
N1 C1 C2 C3 -1.0(6) . . . . ?
N1 C5 C6 N2 0.0(6) . . . . ?
N2 C7 C8 C9 -179.8(4) . . . . ?
N2 C7 C12 C11 -179.7(4) . . . . ?
C1 N1 C5 C4 0.6(6) . . . . ?
C1 N1 C5 C6 179.0(4) . . . . ?
C1 C2 C3 C4 0.1(6) . . . . ?
C2 C3 C4 C5 1.1(6) . . . . ?
C3 C4 C5 N1 -1.5(7) . . . . ?
C3 C4 C5 C6 -179.8(4) . . . . ?
C4 C5 C6 N2 178.4(4) . . . . ?
C5 N1 C1 C2 0.6(6) . . . . ?
C6 N2 C7 C8 -11.6(6) . . . . ?
C6 N2 C7 C12 167.7(4) . . . . ?
C7 N2 C6 C5 -178.2(4) . . . . ?
C7 C8 C9 C10 -0.9(7) . . . . ?
C8 C7 C12 C11 -0.3(6) . . . . ?
C8 C9 C10 I3 -179.6(3) . . . . ?
C8 C9 C10 C11 0.4(7) . . . . ?
C9 C10 C11 C12 0.1(7) . . . . ?
C10 C11 C12 C7 -0.1(6) . . . . ?
C12 C7 C8 C9 0.9(7) . . . . ?
